data_7249542
loop_
_publ_author_name
'Giunchi, Andrea'
'Pandolfi, Lorenzo'
'Della Valle, Raffaele G.'
'Salzillo, Tommaso'
'Venuti, Elisabetta'
'Demitri, Nicola'
'Riegler, Hans'
'Petschacher, Christina'
'Liu, Jie'
'Werzer, Oliver'

_publ_section_title
;
 Structural properties and lattice phonons evolution in
 phenothiazine/iminostilbene solid solutions
;
_journal_issue 46
_journal_name_full CrystEngComm
_journal_page_first 6573
_journal_page_last 6584
_journal_paper_doi 10.1039/D4CE00605D
_journal_volume 26
_journal_year 2024
_chemical_formula_moiety 'C12 H9 N S'
_chemical_formula_sum 'C12 H9 N S'
_chemical_formula_weight 199.26
_space_group_crystal_system monoclinic
_space_group_IT_number 14
_space_group_name_Hall '-P 2yn'
_space_group_name_H-M_alt 'P 1 21/n 1'
_atom_sites_solution_hydrogens mixed
_atom_sites_solution_primary direct
_atom_sites_solution_secondary difmap
_audit_creation_method SHELXL-2017/1
_audit_update_record
;
2017-07-18 deposited with the CCDC.	2024-10-28 downloaded from the CCDC.
;
_cell_angle_alpha 90
_cell_angle_beta 95.03(3)
_cell_angle_gamma 90
_cell_formula_units_Z 4
_cell_length_a 5.825(1)
_cell_length_b 7.790(2)
_cell_length_c 20.775(4)
_cell_measurement_reflns_used 471
_cell_measurement_temperature 100(2)
_cell_measurement_theta_max 29.990
_cell_measurement_theta_min 2.752
_cell_volume 939.1(3)
_computing_cell_refinement 'XDS (Kabsch, 2010)'
_computing_data_collection 'Elettra XRD1 Data Collection SW'
_computing_data_reduction 'XDS (Kabsch, 2010)'
_computing_molecular_graphics 'Ortep3 for Windows - Coot'
_computing_publication_material 'enCIFer - publCIF'
_computing_structure_refinement 'SHELXL-2017/1 (Sheldrick, 2015)'
_computing_structure_solution 'SHELXT (Sheldrick, 2015)'
_diffrn_ambient_temperature 100(2)
_diffrn_measured_fraction_theta_full 0.985
_diffrn_measured_fraction_theta_max 0.984
_diffrn_measurement_device_type
;
'Huber 4-circles Kappa Goniometer, Pilatus 2M detector'
;
_diffrn_measurement_method 'Rotating crystal'
_diffrn_radiation_type Synchrotron
_diffrn_radiation_wavelength 0.700
_diffrn_reflns_av_R_equivalents 0.0640
_diffrn_reflns_av_unetI/netI 0.0535
_diffrn_reflns_Laue_measured_fraction_full 0.985
_diffrn_reflns_Laue_measured_fraction_max 0.984
_diffrn_reflns_limit_h_max 8
_diffrn_reflns_limit_h_min -8
_diffrn_reflns_limit_k_max 11
_diffrn_reflns_limit_k_min -11
_diffrn_reflns_limit_l_max 29
_diffrn_reflns_limit_l_min -29
_diffrn_reflns_number 11774
_diffrn_reflns_point_group_measured_fraction_full 0.985
_diffrn_reflns_point_group_measured_fraction_max 0.984
_diffrn_reflns_theta_full 24.835
_diffrn_reflns_theta_max 29.990
_diffrn_reflns_theta_min 2.752
_diffrn_source 'Elettra Synchrotron - XRD1 BL'
_diffrn_standards_decay_% 0
_diffrn_standards_interval_count 0
_diffrn_standards_number 0
_exptl_absorpt_coefficient_mu 0.280
_exptl_absorpt_correction_type none
_exptl_crystal_colour 'Light yellow'
_exptl_crystal_density_diffrn 1.409
_exptl_crystal_description 'Thin plate'
_exptl_crystal_F_000 416
_exptl_crystal_size_max 0.050
_exptl_crystal_size_mid 0.050
_exptl_crystal_size_min 0.010
_refine_diff_density_max 0.787
_refine_diff_density_min -0.631
_refine_diff_density_rms 0.099
_refine_ls_extinction_method none
_refine_ls_goodness_of_fit_ref 1.048
_refine_ls_hydrogen_treatment mixed
_refine_ls_matrix_type full
_refine_ls_number_parameters 132
_refine_ls_number_reflns 2793
_refine_ls_number_restraints 2
_refine_ls_restrained_S_all 1.047
_refine_ls_R_factor_all 0.0593
_refine_ls_R_factor_gt 0.0555
_refine_ls_shift/su_max 0.001
_refine_ls_shift/su_mean 0.000
_refine_ls_structure_factor_coef Fsqd
_refine_ls_weighting_details 'w=1/[\s^2^(Fo^2^)+(0.1175P)^2^+0.5183P] where P=(Fo^2^+2Fc^2^)/3'
_refine_ls_weighting_scheme calc
_refine_ls_wR_factor_gt 0.1724
_refine_ls_wR_factor_ref 0.1758
_reflns_Friedel_coverage 0.000
_reflns_number_gt 2584
_reflns_number_total 2793
_reflns_threshold_expression 'I > 2\s(I)'
_cod_data_source_file d4ce00605d2.cif
_cod_data_source_block PTZ100K
_cod_depositor_comments 'Adding full bibliography for 7249540--7249545.cif.'
_cod_original_sg_symbol_H-M 'P 21/n'
_cod_database_code 7249542
_shelx_shelxl_version_number 2017/1
_shelx_space_group_comment
;
The symmetry employed for this shelxl refinement is uniquely defined
by the following loop, which should always be used as a source of
symmetry information in preference to the above space-group names.
They are only intended as comments.
;
_shelx_estimated_absorpt_t_min 0.986
_shelx_estimated_absorpt_t_max 0.997

loop_
_space_group_symop_operation_xyz
'x, y, z'
'-x+1/2, y+1/2, -z+1/2'
'-x, -y, -z'
'x-1/2, -y-1/2, z-1/2'

loop_
_atom_site_label
_atom_site_type_symbol
_atom_site_fract_x
_atom_site_fract_y
_atom_site_fract_z
_atom_site_U_iso_or_equiv
_atom_site_adp_type
_atom_site_occupancy
_atom_site_site_symmetry_order
_atom_site_calc_flag
_atom_site_refinement_flags_posn
_atom_site_refinement_flags_adp
_atom_site_refinement_flags_occupancy
_atom_site_disorder_assembly
_atom_site_disorder_group
S S 0.28278(8) 0.14092(6) 0.74002(2) 0.01938(17) Uani 1 1 d . . . . .
N N 0.7383(3) 0.3358(2) 0.76063(8) 0.0191(3) Uani 1 1 d D . . . .
HN1 H 0.858(3) 0.391(3) 0.7630(5) 0.023 Uiso 1 1 d D U . . .
C7 C 0.6102(3) 0.3283(2) 0.81443(9) 0.0157(3) Uani 1 1 d . . . . .
C2 C 0.4246(3) 0.2532(2) 0.68093(9) 0.0176(3) Uani 1 1 d . . . . .
C1 C 0.6395(3) 0.3297(2) 0.69684(9) 0.0168(3) Uani 1 1 d D . . . .
C8 C 0.3948(3) 0.2467(2) 0.81111(9) 0.0171(3) Uani 1 1 d . . . . .
C3 C 0.3298(4) 0.2497(3) 0.61703(10) 0.0225(4) Uani 1 1 d . . . . .
H3 H 0.1818 0.2007 0.6068 0.027 Uiso 1 1 calc R U . . .
C12 C 0.7003(4) 0.4000(3) 0.87299(9) 0.0194(4) Uani 1 1 d . . . . .
H12 H 0.8433 0.4593 0.8754 0.023 Uiso 1 1 calc R U . . .
C4 C 0.4512(4) 0.3177(3) 0.56804(10) 0.0251(4) Uani 1 1 d . . . . .
H4 H 0.3868 0.3147 0.5244 0.030 Uiso 1 1 calc R U . . .
C11 C 0.5801(4) 0.3845(3) 0.92792(9) 0.0224(4) Uani 1 1 d . . . . .
H11 H 0.6442 0.4305 0.9679 0.027 Uiso 1 1 calc R U . . .
C6 C 0.7607(4) 0.3972(3) 0.64743(9) 0.0203(4) Uani 1 1 d . . . . .
H6 H 0.9075 0.4483 0.6576 0.024 Uiso 1 1 calc R U . . .
C9 C 0.2743(4) 0.2350(2) 0.86603(10) 0.0215(4) Uani 1 1 d . . . . .
H9 H 0.1277 0.1808 0.8634 0.026 Uiso 1 1 calc R U . . .
C10 C 0.3673(4) 0.3023(3) 0.92473(10) 0.0243(4) Uani 1 1 d . . . . .
H10 H 0.2861 0.2922 0.9623 0.029 Uiso 1 1 calc R U . . .
C5 C 0.6673(4) 0.3900(3) 0.58345(9) 0.0231(4) Uani 1 1 d . . . . .
H5 H 0.7517 0.4348 0.5501 0.028 Uiso 1 1 calc R U . . .

loop_
_atom_site_aniso_label
_atom_site_aniso_U_11
_atom_site_aniso_U_22
_atom_site_aniso_U_33
_atom_site_aniso_U_23
_atom_site_aniso_U_13
_atom_site_aniso_U_12
S 0.0140(3) 0.0150(2) 0.0292(3) -0.00103(15) 0.00271(18) -0.00347(15)
N 0.0127(7) 0.0228(8) 0.0222(8) -0.0011(6) 0.0039(6) -0.0037(6)
C7 0.0133(7) 0.0132(7) 0.0210(7) 0.0011(6) 0.0037(6) 0.0014(6)
C2 0.0157(8) 0.0132(7) 0.0238(8) -0.0019(6) 0.0015(6) 0.0008(6)
C1 0.0157(8) 0.0133(7) 0.0218(8) -0.0023(6) 0.0034(6) -0.0010(6)
C8 0.0153(8) 0.0118(7) 0.0246(8) 0.0016(6) 0.0039(6) 0.0005(6)
C3 0.0206(9) 0.0187(8) 0.0274(9) -0.0051(7) -0.0013(7) -0.0003(7)
C12 0.0182(8) 0.0181(8) 0.0219(8) 0.0003(6) 0.0015(6) 0.0027(7)
C4 0.0297(10) 0.0226(9) 0.0226(8) -0.0037(7) -0.0001(8) 0.0018(9)
C11 0.0256(9) 0.0208(8) 0.0212(8) 0.0016(7) 0.0039(7) 0.0046(8)
C6 0.0203(9) 0.0174(8) 0.0238(8) -0.0035(6) 0.0057(7) -0.0028(7)
C9 0.0198(9) 0.0159(8) 0.0298(9) 0.0049(7) 0.0080(7) 0.0018(7)
C10 0.0261(10) 0.0224(9) 0.0256(9) 0.0040(7) 0.0095(7) 0.0044(8)
C5 0.0284(10) 0.0193(8) 0.0222(8) -0.0020(7) 0.0059(7) -0.0020(8)

loop_
_atom_type_symbol
_atom_type_description
_atom_type_scat_dispersion_real
_atom_type_scat_dispersion_imag
_atom_type_scat_source
C C 0.0030 0.0016 'International Tables Vol C Tables 4.2.6.8 and 6.1.1.4'
N N 0.0059 0.0032 'International Tables Vol C Tables 4.2.6.8 and 6.1.1.4'
S S 0.1218 0.1208 'International Tables Vol C Tables 4.2.6.8 and 6.1.1.4'
H H 0.0000 0.0000 'International Tables Vol C Tables 4.2.6.8 and 6.1.1.4'

loop_
_geom_angle_atom_site_label_1
_geom_angle_atom_site_label_2
_geom_angle_atom_site_label_3
_geom_angle
_geom_angle_site_symmetry_1
_geom_angle_site_symmetry_3
_geom_angle_publ_flag
C8 S C2 100.90(9) . . ?
C7 N C1 123.50(16) . . ?
C7 N HN1 119.2(12) . . ?
C1 N HN1 110.7(6) . . ?
N C7 C12 119.51(17) . . ?
N C7 C8 121.15(17) . . ?
C12 C7 C8 119.32(17) . . ?
C3 C2 C1 120.33(18) . . ?
C3 C2 S 118.78(15) . . ?
C1 C2 S 120.59(14) . . ?
N C1 C6 119.37(17) . . ?
N C1 C2 121.56(17) . . ?
C6 C1 C2 119.04(18) . . ?
C9 C8 C7 120.11(18) . . ?
C9 C8 S 118.61(15) . . ?
C7 C8 S 121.06(14) . . ?
C2 C3 C4 120.3(2) . . ?
C2 C3 H3 119.9 . . ?
C4 C3 H3 119.9 . . ?
C11 C12 C7 119.99(19) . . ?
C11 C12 H12 120.0 . . ?
C7 C12 H12 120.0 . . ?
C5 C4 C3 119.53(19) . . ?
C5 C4 H4 120.2 . . ?
C3 C4 H4 120.2 . . ?
C10 C11 C12 120.64(19) . . ?
C10 C11 H11 119.7 . . ?
C12 C11 H11 119.7 . . ?
C5 C6 C1 120.36(19) . . ?
C5 C6 H6 119.8 . . ?
C1 C6 H6 119.8 . . ?
C10 C9 C8 120.48(19) . . ?
C10 C9 H9 119.8 . . ?
C8 C9 H9 119.8 . . ?
C11 C10 C9 119.42(18) . . ?
C11 C10 H10 120.3 . . ?
C9 C10 H10 120.3 . . ?
C4 C5 C6 120.40(19) . . ?
C4 C5 H5 119.8 . . ?
C6 C5 H5 119.8 . . ?

loop_
_geom_bond_atom_site_label_1
_geom_bond_atom_site_label_2
_geom_bond_distance
_geom_bond_site_symmetry_2
_geom_bond_publ_flag
S C8 1.765(2) . ?
S C2 1.770(2) . ?
N C7 1.398(2) . ?
N C1 1.398(2) . ?
N HN1 0.819(5) . ?
C7 C12 1.398(3) . ?
C7 C8 1.403(3) . ?
C2 C3 1.393(3) . ?
C2 C1 1.399(3) . ?
C1 C6 1.398(3) . ?
C8 C9 1.394(3) . ?
C3 C4 1.394(3) . ?
C3 H3 0.9500 . ?
C12 C11 1.396(3) . ?
C12 H12 0.9500 . ?
C4 C5 1.390(3) . ?
C4 H4 0.9500 . ?
C11 C10 1.392(3) . ?
C11 H11 0.9500 . ?
C6 C5 1.393(3) . ?
C6 H6 0.9500 . ?
C9 C10 1.393(3) . ?
C9 H9 0.9500 . ?
C10 H10 0.9500 . ?
C5 H5 0.9500 . ?

loop_
_geom_torsion_atom_site_label_1
_geom_torsion_atom_site_label_2
_geom_torsion_atom_site_label_3
_geom_torsion_atom_site_label_4
_geom_torsion
_geom_torsion_site_symmetry_1
_geom_torsion_site_symmetry_2
_geom_torsion_site_symmetry_3
_geom_torsion_site_symmetry_4
_geom_torsion_publ_flag
C1 N C7 C12 -155.05(18) . . . . ?
C1 N C7 C8 26.4(3) . . . . ?
C8 S C2 C3 -158.74(15) . . . . ?
C8 S C2 C1 27.50(17) . . . . ?
C7 N C1 C6 157.36(18) . . . . ?
C7 N C1 C2 -24.5(3) . . . . ?
C3 C2 C1 N 179.66(18) . . . . ?
S C2 C1 N -6.7(2) . . . . ?
C3 C2 C1 C6 -2.1(3) . . . . ?
S C2 C1 C6 171.52(15) . . . . ?
N C7 C8 C9 177.53(17) . . . . ?
C12 C7 C8 C9 -1.0(3) . . . . ?
N C7 C8 S 3.1(2) . . . . ?
C12 C7 C8 S -175.45(14) . . . . ?
C2 S C8 C9 159.70(15) . . . . ?
C2 S C8 C7 -25.80(17) . . . . ?
C1 C2 C3 C4 2.0(3) . . . . ?
S C2 C3 C4 -171.80(16) . . . . ?
N C7 C12 C11 -176.27(18) . . . . ?
C8 C7 C12 C11 2.3(3) . . . . ?
C2 C3 C4 C5 -0.4(3) . . . . ?
C7 C12 C11 C10 -1.8(3) . . . . ?
N C1 C6 C5 178.97(18) . . . . ?
C2 C1 C6 C5 0.7(3) . . . . ?
C7 C8 C9 C10 -0.8(3) . . . . ?
S C8 C9 C10 173.79(15) . . . . ?
C12 C11 C10 C9 0.1(3) . . . . ?
C8 C9 C10 C11 1.3(3) . . . . ?
C3 C4 C5 C6 -1.1(3) . . . . ?
C1 C6 C5 C4 0.9(3) . . . . ?
